data_4104465
loop_
_publ_author_name
'Tetsuro Koreeda'
'Takuya Kochi'
'Fumitoshi Kakiuchi'

_publ_section_title
;
 Cleavage of C-N Bonds in Aniline Derivatives on a Ruthenium Center and
 Its Relevance to Catalytic C-C Bond Formation
;
_journal_name_full 'Journal of the American Chemical Society'
_journal_page_first 7238
_journal_page_last 7239
_journal_paper_doi 10.1021/ja902829p
_journal_volume 131
_journal_year 2009
_chemical_formula_moiety 'C42 H44 N O3 P Ru '
_chemical_formula_sum 'C42 H44 N O3 P Ru'
_chemical_formula_weight 742.86
_space_group_IT_number 14
_symmetry_cell_setting monoclinic
_symmetry_Int_Tables_number 14
_symmetry_space_group_name_Hall '-P 2yn'
_symmetry_space_group_name_H-M 'P 1 21/n 1'
_cell_angle_alpha 90.0000
_cell_angle_beta 102.085(3)
_cell_angle_gamma 90.0000
_cell_formula_units_Z 4
_cell_length_a 10.724(3)
_cell_length_b 18.588(6)
_cell_length_c 18.785(6)
_cell_measurement_reflns_used 8632
_cell_measurement_temperature 93.1
_cell_measurement_theta_max 27.5
_cell_measurement_theta_min 3.3
_cell_volume 3662(2)
_computing_cell_refinement CrystalClear
_computing_data_collection CrystalClear
_computing_data_reduction CrystalStructure
_computing_publication_material 'CrystalStructure 3.8'
_computing_structure_refinement SHELXL
_computing_structure_solution SIR2004
_diffrn_detector_area_resol_mean 7.31
_diffrn_measured_fraction_theta_full 0.995
_diffrn_measured_fraction_theta_max 0.995
_diffrn_measurement_device_type 'Rigaku SCXmini'
_diffrn_measurement_method \w
_diffrn_radiation_type 'Mo K\a'
_diffrn_radiation_wavelength 0.71075
_diffrn_reflns_av_R_equivalents 0.043
_diffrn_reflns_limit_h_max 13
_diffrn_reflns_limit_h_min -13
_diffrn_reflns_limit_k_max 24
_diffrn_reflns_limit_k_min -24
_diffrn_reflns_limit_l_max 24
_diffrn_reflns_limit_l_min -24
_diffrn_reflns_number 37744
_diffrn_reflns_theta_full 27.49
_diffrn_reflns_theta_max 27.49
_exptl_absorpt_coefficient_mu 0.511
_exptl_absorpt_correction_T_max 0.950
_exptl_absorpt_correction_T_min 0.764
_exptl_absorpt_correction_type multi-scan
_exptl_absorpt_process_details 'Jacobson, R. (1998) Private communication'
_exptl_crystal_colour orange
_exptl_crystal_density_diffrn 1.347
_exptl_crystal_description block
_exptl_crystal_F_000 1544.00
_exptl_crystal_size_max 0.39
_exptl_crystal_size_mid 0.15
_exptl_crystal_size_min 0.10
_refine_diff_density_max 0.77
_refine_diff_density_min -1.14
_refine_ls_extinction_method none
_refine_ls_goodness_of_fit_ref 1.054
_refine_ls_hydrogen_treatment refall
_refine_ls_number_parameters 434
_refine_ls_number_reflns 8350
_refine_ls_R_factor_gt 0.0364
_refine_ls_shift/su_max 0.0010
_refine_ls_structure_factor_coef Fsqd
_refine_ls_weighting_details 'w = 1/[\s^2^(Fo^2^)+(0.0430P)^2^+3.3059P] where P=(Fo^2^+2Fc^2^)/3'
_refine_ls_weighting_scheme calc
_refine_ls_wR_factor_ref 0.0917
_reflns_number_gt 7481
_reflns_number_total 8350
_reflns_threshold_expression F^2^>2.0\s(F^2^)
_cod_data_source_file ja902829p_si_003.cif
_cod_data_source_block '__sc0437'
_cod_original_formula_sum 'C42 H44 N O3 P Ru '
_cod_database_code 4104465

loop_
_symmetry_equiv_pos_site_id
_symmetry_equiv_pos_as_xyz
1 +X,+Y,+Z
2 1/2-X,1/2+Y,1/2-Z
3 -X,-Y,-Z
4 1/2+X,1/2-Y,1/2+Z

loop_
_atom_site_label
_atom_site_type_symbol
_atom_site_fract_x
_atom_site_fract_y
_atom_site_fract_z
_atom_site_U_iso_or_equiv
_atom_site_adp_type
_atom_site_occupancy
_atom_site_symmetry_multiplicity
_atom_site_calc_flag
_atom_site_refinement_flags
Ru(1) Ru 0.978991(15) 0.530493(8) 0.227031(8) 0.01321(5) Uani 1.00 1 d .
P(1) P 0.79793(5) 0.52015(3) 0.13410(3) 0.01371(11) Uani 1.00 1 d .
O(1) O 0.99880(13) 0.41609(8) 0.23744(7) 0.0142(2) Uani 1.00 1 d .
O(2) O 0.87606(14) 0.52177(8) 0.31229(8) 0.0163(2) Uani 1.00 1 d .
O(3) O 1.11996(15) 0.56905(9) 0.11186(9) 0.0254(3) Uani 1.00 1 d .
N(1) N 1.13808(17) 0.53136(9) 0.31190(10) 0.0171(3) Uani 1.00 1 d .
C(1) C 1.0770(2) 0.37623(11) 0.27912(11) 0.0163(4) Uani 1.00 1 d .
C(2) C 1.0336(2) 0.29643(12) 0.27782(12) 0.0199(4) Uani 1.00 1 d .
C(3) C 1.0451(2) 0.26596(14) 0.35544(13) 0.0309(5) Uani 1.00 1 d .
C(4) C 1.1079(2) 0.25064(13) 0.23182(15) 0.0315(5) Uani 1.00 1 d .
C(5) C 0.8917(2) 0.29226(12) 0.24111(13) 0.0251(4) Uani 1.00 1 d .
C(6) C 1.19471(19) 0.40307(11) 0.32466(11) 0.0159(3) Uani 1.00 1 d .
C(7) C 1.2933(2) 0.35389(12) 0.35778(11) 0.0195(4) Uani 1.00 1 d .
C(8) C 1.4050(2) 0.37419(12) 0.40324(12) 0.0205(4) Uani 1.00 1 d .
C(9) C 1.5090(2) 0.32270(14) 0.43564(14) 0.0300(5) Uani 1.00 1 d .
C(10) C 1.4233(2) 0.44853(13) 0.41853(12) 0.0211(4) Uani 1.00 1 d .
C(11) C 1.3342(2) 0.49799(12) 0.38867(11) 0.0198(4) Uani 1.00 1 d .
C(12) C 1.21702(19) 0.47890(11) 0.33924(11) 0.0157(4) Uani 1.00 1 d .
C(13) C 0.85705(19) 0.57911(11) 0.34255(11) 0.0154(3) Uani 1.00 1 d .
C(14) C 0.7950(2) 0.57393(12) 0.40876(11) 0.0195(4) Uani 1.00 1 d .
C(15) C 0.6651(2) 0.61300(13) 0.39242(13) 0.0248(4) Uani 1.00 1 d .
C(16) C 0.8843(2) 0.60536(14) 0.47687(12) 0.0270(5) Uani 1.00 1 d .
C(17) C 0.7722(2) 0.49434(13) 0.42352(12) 0.0239(4) Uani 1.00 1 d .
C(18) C 0.89843(19) 0.64602(11) 0.31171(11) 0.0169(4) Uani 1.00 1 d .
C(19) C 0.8888(2) 0.71517(12) 0.34004(12) 0.0195(4) Uani 1.00 1 d .
C(20) C 0.9375(2) 0.77430(12) 0.31018(12) 0.0221(4) Uani 1.00 1 d .
C(21) C 0.9963(2) 0.76452(12) 0.25171(13) 0.0229(4) Uani 1.00 1 d .
C(22) C 1.0046(2) 0.69646(12) 0.22234(12) 0.0200(4) Uani 1.00 1 d .
C(23) C 0.95616(19) 0.63491(11) 0.25047(11) 0.0160(4) Uani 1.00 1 d .
C(24) C 1.06662(19) 0.55172(12) 0.15687(12) 0.0185(4) Uani 1.00 1 d .
C(25) C 0.64381(19) 0.51910(11) 0.16184(11) 0.0157(3) Uani 1.00 1 d .
C(26) C 0.6299(2) 0.47260(11) 0.21837(12) 0.0177(4) Uani 1.00 1 d .
C(27) C 0.5150(2) 0.46930(12) 0.24113(12) 0.0207(4) Uani 1.00 1 d .
C(28) C 0.4127(2) 0.51203(13) 0.20799(13) 0.0232(4) Uani 1.00 1 d .
C(29) C 0.4250(2) 0.55748(13) 0.15142(13) 0.0250(4) Uani 1.00 1 d .
C(30) C 0.5398(2) 0.56092(12) 0.12822(12) 0.0213(4) Uani 1.00 1 d .
C(31) C 0.77233(19) 0.58783(11) 0.06152(11) 0.0162(3) Uani 1.00 1 d .
C(32) C 0.7566(2) 0.65971(12) 0.08003(13) 0.0212(4) Uani 1.00 1 d .
C(33) C 0.7274(2) 0.71217(13) 0.02634(13) 0.0266(5) Uani 1.00 1 d .
C(34) C 0.7167(2) 0.69364(14) -0.04656(14) 0.0297(5) Uani 1.00 1 d .
C(35) C 0.7345(2) 0.62276(14) -0.06522(13) 0.0310(5) Uani 1.00 1 d .
C(36) C 0.7614(2) 0.56983(13) -0.01162(12) 0.0233(4) Uani 1.00 1 d .
C(37) C 0.7936(2) 0.43476(11) 0.08417(11) 0.0163(3) Uani 1.00 1 d .
C(38) C 0.6793(2) 0.39815(11) 0.05751(11) 0.0183(4) Uani 1.00 1 d .
C(39) C 0.6799(2) 0.33304(12) 0.02100(12) 0.0205(4) Uani 1.00 1 d .
C(40) C 0.7938(2) 0.30358(12) 0.01086(12) 0.0218(4) Uani 1.00 1 d .
C(41) C 0.9076(2) 0.34008(12) 0.03609(12) 0.0218(4) Uani 1.00 1 d .
C(42) C 0.9073(2) 0.40500(12) 0.07252(11) 0.0192(4) Uani 1.00 1 d .
H(1) H 1.1353 0.2590 0.3780 0.037 Uiso 1.00 1 c R
H(2) H 1.0005 0.2197 0.3529 0.037 Uiso 1.00 1 c R
H(3) H 1.0068 0.2998 0.3847 0.037 Uiso 1.00 1 c R
H(4) H 1.0945 0.2703 0.1824 0.038 Uiso 1.00 1 c R
H(5) H 1.0771 0.2009 0.2297 0.038 Uiso 1.00 1 c R
H(6) H 1.1990 0.2517 0.2542 0.038 Uiso 1.00 1 c R
H(7) H 0.8420 0.3216 0.2684 0.030 Uiso 1.00 1 c R
H(8) H 0.8629 0.2422 0.2404 0.030 Uiso 1.00 1 c R
H(9) H 0.8795 0.3103 0.1911 0.030 Uiso 1.00 1 c R
H(10) H 1.2801 0.3041 0.3475 0.023 Uiso 1.00 1 c R
H(11) H 1.5274 0.3272 0.4888 0.036 Uiso 1.00 1 c R
H(12) H 1.5861 0.3338 0.4174 0.036 Uiso 1.00 1 c R
H(13) H 1.4816 0.2734 0.4219 0.036 Uiso 1.00 1 c R
H(14) H 1.4994 0.4641 0.4503 0.025 Uiso 1.00 1 c R
H(15) H 1.3498 0.5472 0.4009 0.024 Uiso 1.00 1 c R
H(16) H 0.6784 0.6642 0.3840 0.030 Uiso 1.00 1 c R
H(17) H 0.6237 0.6076 0.4340 0.030 Uiso 1.00 1 c R
H(18) H 0.6107 0.5920 0.3489 0.030 Uiso 1.00 1 c R
H(19) H 0.9681 0.5823 0.4835 0.032 Uiso 1.00 1 c R
H(20) H 0.8480 0.5964 0.5198 0.032 Uiso 1.00 1 c R
H(21) H 0.8934 0.6573 0.4706 0.032 Uiso 1.00 1 c R
H(22) H 0.7116 0.4740 0.3821 0.029 Uiso 1.00 1 c R
H(23) H 0.7375 0.4901 0.4676 0.029 Uiso 1.00 1 c R
H(24) H 0.8531 0.4681 0.4303 0.029 Uiso 1.00 1 c R
H(25) H 0.8485 0.7215 0.3801 0.023 Uiso 1.00 1 c R
H(26) H 0.9307 0.8210 0.3295 0.026 Uiso 1.00 1 c R
H(27) H 1.0312 0.8047 0.2316 0.027 Uiso 1.00 1 c R
H(28) H 1.0443 0.6914 0.1819 0.024 Uiso 1.00 1 c R
H(29) H 0.6994 0.4432 0.2412 0.021 Uiso 1.00 1 c R
H(30) H 0.5061 0.4377 0.2795 0.025 Uiso 1.00 1 c R
H(31) H 0.3345 0.5101 0.2241 0.028 Uiso 1.00 1 c R
H(32) H 0.3550 0.5863 0.1284 0.030 Uiso 1.00 1 c R
H(33) H 0.5476 0.5919 0.0892 0.026 Uiso 1.00 1 c R
H(34) H 0.7660 0.6728 0.1298 0.025 Uiso 1.00 1 c R
H(35) H 0.7147 0.7606 0.0394 0.032 Uiso 1.00 1 c R
H(36) H 0.6973 0.7294 -0.0833 0.036 Uiso 1.00 1 c R
H(37) H 0.7284 0.6102 -0.1148 0.037 Uiso 1.00 1 c R
H(38) H 0.7723 0.5213 -0.0250 0.028 Uiso 1.00 1 c R
H(39) H 0.6009 0.4179 0.0644 0.022 Uiso 1.00 1 c R
H(40) H 0.6019 0.3086 0.0029 0.025 Uiso 1.00 1 c R
H(41) H 0.7941 0.2587 -0.0132 0.026 Uiso 1.00 1 c R
H(42) H 0.9856 0.3206 0.0284 0.026 Uiso 1.00 1 c R
H(43) H 0.9855 0.4295 0.0898 0.023 Uiso 1.00 1 c R
H(44) H 1.1558 0.5734 0.3331 0.021 Uiso 1.00 1 c R

loop_
_atom_site_aniso_label
_atom_site_aniso_U_11
_atom_site_aniso_U_22
_atom_site_aniso_U_33
_atom_site_aniso_U_12
_atom_site_aniso_U_13
_atom_site_aniso_U_23
Ru(1) 0.01247(9) 0.01418(9) 0.01314(9) -0.00008(5) 0.00304(6) -0.00027(6)
P(1) 0.0121(2) 0.0158(2) 0.0134(2) 0.00021(18) 0.00292(19) 0.00013(19)
O(1) 0.0157(6) 0.0125(6) 0.0142(6) 0.0011(5) 0.0028(5) 0.0010(5)
O(2) 0.0153(7) 0.0187(7) 0.0154(6) -0.0003(5) 0.0046(5) -0.0004(5)
O(3) 0.0201(7) 0.0361(9) 0.0223(7) -0.0009(6) 0.0100(6) 0.0029(6)
N(1) 0.0162(8) 0.0176(8) 0.0162(8) -0.0014(6) 0.0002(6) -0.0037(6)
C(1) 0.0160(9) 0.0177(9) 0.0163(9) 0.0011(7) 0.0055(7) -0.0016(7)
C(2) 0.0200(10) 0.0164(10) 0.0215(10) -0.0006(7) 0.0002(8) 0.0014(8)
C(3) 0.0306(13) 0.0305(13) 0.0281(12) -0.0077(10) -0.0019(10) 0.0104(10)
C(4) 0.0310(13) 0.0240(12) 0.0376(13) 0.0031(9) 0.0028(10) -0.0094(10)
C(5) 0.0223(11) 0.0203(10) 0.0290(12) -0.0046(8) -0.0031(9) 0.0018(9)
C(6) 0.0144(9) 0.0208(10) 0.0132(8) -0.0022(7) 0.0043(7) 0.0009(7)
C(7) 0.0178(10) 0.0221(10) 0.0187(10) -0.0002(8) 0.0040(8) -0.0002(8)
C(8) 0.0151(9) 0.0289(11) 0.0178(10) 0.0024(8) 0.0043(7) 0.0024(8)
C(9) 0.0237(12) 0.0314(13) 0.0336(13) 0.0042(9) 0.0027(9) -0.0010(10)
C(10) 0.0129(9) 0.0336(12) 0.0161(9) -0.0034(8) 0.0014(7) -0.0027(8)
C(11) 0.0186(10) 0.0244(11) 0.0157(9) -0.0036(8) 0.0023(8) -0.0035(8)
C(12) 0.0118(9) 0.0225(10) 0.0134(9) 0.0001(7) 0.0040(7) 0.0007(7)
C(13) 0.0124(9) 0.0191(9) 0.0137(9) 0.0012(7) 0.0005(7) -0.0003(7)
C(14) 0.0175(10) 0.0244(11) 0.0169(9) 0.0005(8) 0.0045(7) -0.0006(8)
C(15) 0.0217(11) 0.0282(11) 0.0267(11) 0.0010(9) 0.0104(9) -0.0011(9)
C(16) 0.0288(12) 0.0348(13) 0.0170(10) -0.0021(10) 0.0037(9) -0.0020(9)
C(17) 0.0272(11) 0.0266(11) 0.0194(10) -0.0006(9) 0.0082(8) 0.0036(9)
C(18) 0.0144(9) 0.0190(10) 0.0170(9) -0.0001(7) 0.0023(7) -0.0011(7)
C(19) 0.0174(10) 0.0206(10) 0.0201(10) 0.0019(8) 0.0031(8) -0.0032(8)
C(20) 0.0223(11) 0.0175(10) 0.0250(11) 0.0005(8) 0.0018(8) -0.0030(8)
C(21) 0.0221(11) 0.0178(10) 0.0285(11) -0.0031(8) 0.0048(8) 0.0018(9)
C(22) 0.0219(10) 0.0174(10) 0.0219(10) -0.0004(8) 0.0075(8) 0.0012(8)
C(23) 0.0136(9) 0.0176(9) 0.0158(9) 0.0006(7) 0.0011(7) 0.0002(7)
C(24) 0.0131(9) 0.0212(10) 0.0198(10) 0.0006(7) 0.0000(7) -0.0019(8)
C(25) 0.0128(9) 0.0186(9) 0.0165(9) -0.0016(7) 0.0048(7) -0.0019(7)
C(26) 0.0187(10) 0.0158(9) 0.0179(10) -0.0001(7) 0.0023(8) -0.0005(7)
C(27) 0.0236(11) 0.0220(11) 0.0177(10) -0.0053(8) 0.0072(8) -0.0006(8)
C(28) 0.0165(10) 0.0288(11) 0.0263(11) -0.0040(8) 0.0092(8) -0.0022(9)
C(29) 0.0155(10) 0.0282(12) 0.0318(12) 0.0032(8) 0.0064(9) 0.0039(9)
C(30) 0.0185(10) 0.0214(10) 0.0242(10) 0.0007(8) 0.0047(8) 0.0033(8)
C(31) 0.0116(9) 0.0181(9) 0.0186(9) -0.0010(7) 0.0025(7) 0.0039(7)
C(32) 0.0176(10) 0.0199(10) 0.0253(11) -0.0012(8) 0.0027(8) 0.0001(8)
C(33) 0.0209(11) 0.0226(11) 0.0335(12) -0.0015(8) -0.0006(9) 0.0058(9)
C(34) 0.0261(12) 0.0301(12) 0.0296(12) -0.0028(9) -0.0019(9) 0.0140(10)
C(35) 0.0358(13) 0.0347(13) 0.0209(11) -0.0026(10) 0.0027(9) 0.0074(10)
C(36) 0.0241(11) 0.0259(11) 0.0199(10) -0.0023(9) 0.0045(8) 0.0020(8)
C(37) 0.0200(10) 0.0159(9) 0.0128(9) 0.0010(7) 0.0032(7) 0.0017(7)
C(38) 0.0177(10) 0.0191(10) 0.0184(9) -0.0005(7) 0.0041(7) 0.0015(8)
C(39) 0.0227(10) 0.0190(10) 0.0183(10) -0.0046(8) 0.0011(8) 0.0007(8)
C(40) 0.0315(12) 0.0167(10) 0.0168(10) -0.0004(8) 0.0042(8) -0.0017(8)
C(41) 0.0228(10) 0.0238(11) 0.0187(10) 0.0039(8) 0.0039(8) -0.0031(8)
C(42) 0.0186(10) 0.0217(10) 0.0171(9) 0.0008(8) 0.0031(7) -0.0019(8)

loop_
_atom_type_symbol
_atom_type_description
_atom_type_scat_dispersion_real
_atom_type_scat_dispersion_imag
_atom_type_scat_source
C C 0.003 0.002
;
International Tables for Crystallography
(1992, Vol. C, Tables 4.2.6.8 and 6.1.1.4)
;
H H 0.000 0.000
;
International Tables for Crystallography
(1992, Vol. C, Table 6.1.1.4)
;
N N 0.006 0.003
;
International Tables for Crystallography
(1992, Vol. C, Tables 4.2.6.8 and 6.1.1.4)
;
O O 0.011 0.006
;
International Tables for Crystallography
(1992, Vol. C, Tables 4.2.6.8 and 6.1.1.4)
;
P P 0.102 0.094
;
International Tables for Crystallography
(1992, Vol. C, Tables 4.2.6.8 and 6.1.1.4)
;
Ru Ru -1.259 0.836
;
International Tables for Crystallography
(1992, Vol. C, Tables 4.2.6.8 and 6.1.1.4)
;

loop_
_geom_angle_atom_site_label_1
_geom_angle_atom_site_label_2
_geom_angle_atom_site_label_3
_geom_angle
_geom_angle_publ_flag
P(1) Ru(1) O(1) 92.16(3) yes
P(1) Ru(1) O(2) 94.31(3) yes
P(1) Ru(1) N(1) 175.50(4) yes
P(1) Ru(1) C(23) 97.05(5) yes
P(1) Ru(1) C(24) 87.18(6) yes
O(1) Ru(1) O(2) 85.01(5) yes
O(1) Ru(1) N(1) 83.56(5) yes
O(1) Ru(1) C(23) 161.79(7) yes
O(1) Ru(1) C(24) 103.04(8) yes
O(2) Ru(1) N(1) 83.99(6) yes
O(2) Ru(1) C(23) 78.68(7) yes
O(2) Ru(1) C(24) 171.77(8) yes
N(1) Ru(1) C(23) 86.72(7) yes
N(1) Ru(1) C(24) 95.09(8) yes
C(23) Ru(1) C(24) 93.11(9) yes
Ru(1) P(1) C(25) 116.55(6) yes
Ru(1) P(1) C(31) 118.16(6) yes
Ru(1) P(1) C(37) 112.39(6) yes
C(25) P(1) C(31) 102.42(9) yes
C(25) P(1) C(37) 102.00(9) yes
C(31) P(1) C(37) 103.24(9) yes
Ru(1) O(1) C(1) 132.86(12) yes
Ru(1) O(2) C(13) 115.96(14) yes
Ru(1) N(1) C(12) 130.43(13) yes
O(1) C(1) C(2) 113.15(16) yes
O(1) C(1) C(6) 123.05(18) yes
C(2) C(1) C(6) 123.80(16) yes
C(1) C(2) C(3) 111.77(17) yes
C(1) C(2) C(4) 110.29(19) yes
C(1) C(2) C(5) 108.71(16) yes
C(3) C(2) C(4) 112.15(19) yes
C(3) C(2) C(5) 106.29(19) yes
C(4) C(2) C(5) 107.40(18) yes
C(1) C(6) C(7) 120.32(18) yes
C(1) C(6) C(12) 122.26(17) yes
C(7) C(6) C(12) 117.42(16) yes
C(6) C(7) C(8) 124.2(2) yes
C(7) C(8) C(9) 123.8(2) yes
C(7) C(8) C(10) 117.44(19) yes
C(9) C(8) C(10) 118.74(18) yes
C(8) C(10) C(11) 121.35(18) yes
C(10) C(11) C(12) 122.8(2) yes
N(1) C(12) C(6) 125.31(17) yes
N(1) C(12) C(11) 117.99(18) yes
C(6) C(12) C(11) 116.69(17) yes
O(2) C(13) C(14) 117.23(18) yes
O(2) C(13) C(18) 116.74(19) yes
C(14) C(13) C(18) 126.02(18) yes
C(13) C(14) C(15) 109.66(16) yes
C(13) C(14) C(16) 110.47(17) yes
C(13) C(14) C(17) 108.66(18) yes
C(15) C(14) C(16) 111.35(18) yes
C(15) C(14) C(17) 108.58(18) yes
C(16) C(14) C(17) 108.04(17) yes
C(13) C(18) C(19) 124.7(2) yes
C(13) C(18) C(23) 114.17(18) yes
C(19) C(18) C(23) 121.04(19) yes
C(18) C(19) C(20) 120.6(2) yes
C(19) C(20) C(21) 119.3(2) yes
C(20) C(21) C(22) 120.7(2) yes
C(21) C(22) C(23) 122.2(2) yes
Ru(1) C(23) C(18) 114.03(14) yes
Ru(1) C(23) C(22) 129.10(17) yes
C(18) C(23) C(22) 116.17(19) yes
Ru(1) C(24) O(3) 176.28(19) yes
P(1) C(25) C(26) 117.84(15) yes
P(1) C(25) C(30) 123.17(17) yes
C(26) C(25) C(30) 119.0(2) yes
C(25) C(26) C(27) 120.19(19) yes
C(26) C(27) C(28) 120.3(2) yes
C(27) C(28) C(29) 119.9(2) yes
C(28) C(29) C(30) 120.1(2) yes
C(25) C(30) C(29) 120.5(2) yes
P(1) C(31) C(32) 118.52(16) yes
P(1) C(31) C(36) 122.45(16) yes
C(32) C(31) C(36) 118.95(19) yes
C(31) C(32) C(33) 120.6(2) yes
C(32) C(33) C(34) 119.9(2) yes
C(33) C(34) C(35) 119.7(2) yes
C(34) C(35) C(36) 120.4(2) yes
C(31) C(36) C(35) 120.3(2) yes
P(1) C(37) C(38) 121.89(16) yes
P(1) C(37) C(42) 119.48(15) yes
C(38) C(37) C(42) 118.63(19) yes
C(37) C(38) C(39) 120.3(2) yes
C(38) C(39) C(40) 120.41(19) yes
C(39) C(40) C(41) 119.7(2) yes
C(40) C(41) C(42) 120.0(2) yes
C(37) C(42) C(41) 120.92(19) yes
Ru(1) N(1) H(44) 114.8 no
C(12) N(1) H(44) 114.8 no
C(2) C(3) H(1) 109.5 no
C(2) C(3) H(2) 109.5 no
C(2) C(3) H(3) 109.5 no
H(1) C(3) H(2) 109.5 no
H(1) C(3) H(3) 109.5 no
H(2) C(3) H(3) 109.5 no
C(2) C(4) H(4) 109.5 no
C(2) C(4) H(5) 109.5 no
C(2) C(4) H(6) 109.5 no
H(4) C(4) H(5) 109.5 no
H(4) C(4) H(6) 109.5 no
H(5) C(4) H(6) 109.5 no
C(2) C(5) H(7) 109.5 no
C(2) C(5) H(8) 109.5 no
C(2) C(5) H(9) 109.5 no
H(7) C(5) H(8) 109.5 no
H(7) C(5) H(9) 109.5 no
H(8) C(5) H(9) 109.5 no
C(6) C(7) H(10) 117.9 no
C(8) C(7) H(10) 117.9 no
C(8) C(9) H(11) 109.5 no
C(8) C(9) H(12) 109.5 no
C(8) C(9) H(13) 109.5 no
H(11) C(9) H(12) 109.5 no
H(11) C(9) H(13) 109.5 no
H(12) C(9) H(13) 109.5 no
C(8) C(10) H(14) 119.3 no
C(11) C(10) H(14) 119.3 no
C(10) C(11) H(15) 118.6 no
C(12) C(11) H(15) 118.6 no
C(14) C(15) H(16) 109.5 no
C(14) C(15) H(17) 109.5 no
C(14) C(15) H(18) 109.5 no
H(16) C(15) H(17) 109.5 no
H(16) C(15) H(18) 109.5 no
H(17) C(15) H(18) 109.5 no
C(14) C(16) H(19) 109.5 no
C(14) C(16) H(20) 109.5 no
C(14) C(16) H(21) 109.5 no
H(19) C(16) H(20) 109.5 no
H(19) C(16) H(21) 109.5 no
H(20) C(16) H(21) 109.5 no
C(14) C(17) H(22) 109.5 no
C(14) C(17) H(23) 109.5 no
C(14) C(17) H(24) 109.5 no
H(22) C(17) H(23) 109.5 no
H(22) C(17) H(24) 109.5 no
H(23) C(17) H(24) 109.5 no
C(18) C(19) H(25) 119.7 no
C(20) C(19) H(25) 119.7 no
C(19) C(20) H(26) 120.4 no
C(21) C(20) H(26) 120.4 no
C(20) C(21) H(27) 119.7 no
C(22) C(21) H(27) 119.7 no
C(21) C(22) H(28) 118.9 no
C(23) C(22) H(28) 118.9 no
C(25) C(26) H(29) 119.9 no
C(27) C(26) H(29) 119.9 no
C(26) C(27) H(30) 119.8 no
C(28) C(27) H(30) 119.8 no
C(27) C(28) H(31) 120.1 no
C(29) C(28) H(31) 120.1 no
C(28) C(29) H(32) 120.0 no
C(30) C(29) H(32) 119.9 no
C(25) C(30) H(33) 119.7 no
C(29) C(30) H(33) 119.7 no
C(31) C(32) H(34) 119.7 no
C(33) C(32) H(34) 119.7 no
C(32) C(33) H(35) 120.0 no
C(34) C(33) H(35) 120.0 no
C(33) C(34) H(36) 120.1 no
C(35) C(34) H(36) 120.1 no
C(34) C(35) H(37) 119.8 no
C(36) C(35) H(37) 119.8 no
C(31) C(36) H(38) 119.9 no
C(35) C(36) H(38) 119.9 no
C(37) C(38) H(39) 119.8 no
C(39) C(38) H(39) 119.9 no
C(38) C(39) H(40) 119.8 no
C(40) C(39) H(40) 119.8 no
C(39) C(40) H(41) 120.1 no
C(41) C(40) H(41) 120.1 no
C(40) C(41) H(42) 120.0 no
C(42) C(41) H(42) 120.0 no
C(37) C(42) H(43) 119.5 no
C(41) C(42) H(43) 119.5 no

loop_
_geom_bond_atom_site_label_1
_geom_bond_atom_site_label_2
_geom_bond_distance
_geom_bond_publ_flag
Ru(1) P(1) 2.3314(5) yes
Ru(1) O(1) 2.1420(14) yes
Ru(1) O(2) 2.1331(16) yes
Ru(1) N(1) 2.0770(16) yes
Ru(1) C(23) 2.016(2) yes
P(1) C(25) 1.834(2) yes
P(1) C(31) 1.833(2) yes
P(1) C(37) 1.839(2) yes
O(1) C(1) 1.261(2) yes
O(2) C(13) 1.245(2) yes
O(3) C(24) 1.161(2) yes
N(1) C(12) 1.323(2) yes
C(1) C(2) 1.553(3) yes
C(1) C(6) 1.456(2) yes
C(2) C(3) 1.545(3) yes
C(2) C(4) 1.547(3) yes
C(2) C(5) 1.536(2) yes
C(6) C(7) 1.437(2) yes
C(6) C(12) 1.446(2) yes
C(7) C(8) 1.371(2) yes
C(8) C(9) 1.499(3) yes
C(8) C(10) 1.417(3) yes
C(10) C(11) 1.360(3) yes
C(11) C(12) 1.442(2) yes
C(13) C(14) 1.532(3) yes
C(13) C(18) 1.479(2) yes
C(14) C(15) 1.544(3) yes
C(14) C(16) 1.543(2) yes
C(14) C(17) 1.534(3) yes
C(18) C(19) 1.403(3) yes
C(18) C(23) 1.431(3) yes
C(19) C(20) 1.385(3) yes
C(20) C(21) 1.388(3) yes
C(21) C(22) 1.390(3) yes
C(22) C(23) 1.404(3) yes
C(25) C(26) 1.401(3) yes
C(25) C(30) 1.397(2) yes
C(26) C(27) 1.388(3) yes
C(27) C(28) 1.391(3) yes
C(28) C(29) 1.386(3) yes
C(29) C(30) 1.391(3) yes
C(31) C(32) 1.400(3) yes
C(31) C(36) 1.395(3) yes
C(32) C(33) 1.391(3) yes
C(33) C(34) 1.393(3) yes
C(34) C(35) 1.387(3) yes
C(35) C(36) 1.394(3) yes
C(37) C(38) 1.400(2) yes
C(37) C(42) 1.397(3) yes
C(38) C(39) 1.392(3) yes
C(39) C(40) 1.388(3) yes
C(40) C(41) 1.390(3) yes
C(41) C(42) 1.388(3) yes
N(1) H(44) 0.880 no
C(3) H(1) 0.980 no
C(3) H(2) 0.980 no
C(3) H(3) 0.980 no
C(4) H(4) 0.980 no
C(4) H(5) 0.980 no
C(4) H(6) 0.980 no
C(5) H(7) 0.980 no
C(5) H(8) 0.980 no
C(5) H(9) 0.980 no
C(7) H(10) 0.950 no
C(9) H(11) 0.980 no
C(9) H(12) 0.980 no
C(9) H(13) 0.980 no
C(10) H(14) 0.950 no
C(11) H(15) 0.950 no
C(15) H(16) 0.980 no
C(15) H(17) 0.980 no
C(15) H(18) 0.980 no
C(16) H(19) 0.980 no
C(16) H(20) 0.980 no
C(16) H(21) 0.980 no
C(17) H(22) 0.980 no
C(17) H(23) 0.980 no
C(17) H(24) 0.980 no
C(19) H(25) 0.950 no
C(20) H(26) 0.950 no
C(21) H(27) 0.950 no
C(22) H(28) 0.950 no
C(26) H(29) 0.950 no
C(27) H(30) 0.950 no
C(28) H(31) 0.950 no
C(29) H(32) 0.950 no
C(30) H(33) 0.950 no
C(32) H(34) 0.950 no
C(33) H(35) 0.950 no
C(34) H(36) 0.950 no
C(35) H(37) 0.950 no
C(36) H(38) 0.950 no
C(38) H(39) 0.950 no
C(39) H(40) 0.950 no
C(40) H(41) 0.950 no
C(41) H(42) 0.950 no
C(42) H(43) 0.950 no

loop_
_geom_contact_atom_site_label_1
_geom_contact_atom_site_label_2
_geom_contact_distance
_geom_contact_site_symmetry_2
Ru(1) O(3) 2.9748(18) .
Ru(1) C(24) 1.815(2) .
P(1) C(24) 2.883(2) .
O(1) C(24) 3.104(2) .
O(3) Ru(1) 2.9748(18) .
O(3) C(22) 3.539(2) .
O(3) C(28) 3.444(2) 1_655
O(3) C(29) 3.207(2) 1_655
O(3) C(36) 3.582(3) 3_765
O(3) C(40) 3.559(2) 3_765
O(3) C(41) 3.213(2) 3_765
O(3) C(42) 3.448(2) 3_765
N(1) C(24) 2.877(2) .
C(5) C(19) 3.392(2) 2_645
C(5) C(20) 3.475(3) 2_645
C(9) C(33) 3.446(3) 2_745
C(19) C(5) 3.392(2) 2_655
C(20) C(5) 3.475(3) 2_655
C(22) O(3) 3.539(2) .
C(22) C(24) 3.088(3) .
C(23) C(24) 2.785(3) .
C(24) Ru(1) 1.815(2) .
C(24) P(1) 2.883(2) .
C(24) O(1) 3.104(2) .
C(24) N(1) 2.877(2) .
C(24) C(22) 3.088(3) .
C(24) C(23) 2.785(3) .
C(24) C(31) 3.354(2) .
C(24) C(42) 3.426(2) .
C(28) O(3) 3.444(2) 1_455
C(29) O(3) 3.207(2) 1_455
C(31) C(24) 3.354(2) .
C(33) C(9) 3.446(3) 2_755
C(36) O(3) 3.582(3) 3_765
C(40) O(3) 3.559(2) 3_765
C(41) O(3) 3.213(2) 3_765
C(42) O(3) 3.448(2) 3_765
C(42) C(24) 3.426(2) .
O(3) H(28) 2.831 .
O(3) H(31) 2.985 1_655
O(3) H(32) 2.495 1_655
O(3) H(38) 2.759 3_765
O(3) H(42) 3.344 3_765
O(3) H(43) 2.954 .
N(1) H(31) 2.961 1_655
C(3) H(20) 3.497 3_766
C(3) H(21) 3.500 3_766
C(3) H(32) 3.500 2_645
C(3) H(40) 3.043 4_555
C(3) H(41) 3.266 4_555
C(5) H(16) 3.319 2_645
C(5) H(25) 3.331 2_645
C(5) H(26) 3.475 2_645
C(6) H(20) 3.051 3_766
C(6) H(31) 3.310 1_655
C(7) H(20) 3.146 3_766
C(7) H(27) 2.918 2_745
C(7) H(30) 3.347 1_655
C(7) H(41) 3.200 4_555
C(8) H(17) 3.156 3_766
C(8) H(20) 3.375 3_766
C(8) H(27) 3.045 2_745
C(8) H(30) 3.004 1_655
C(8) H(41) 3.280 4_555
C(9) H(17) 3.342 3_766
C(9) H(27) 3.097 2_745
C(9) H(28) 3.260 2_745
C(9) H(35) 3.122 2_745
C(9) H(41) 3.074 4_555
C(9) H(42) 3.221 4_555
C(10) H(14) 2.922 3_866
C(10) H(17) 3.100 3_766
C(10) H(20) 3.452 3_766
C(10) H(22) 3.337 1_655
C(10) H(23) 3.391 1_655
C(10) H(23) 3.224 3_766
C(10) H(30) 2.935 1_655
C(11) H(14) 3.251 3_866
C(11) H(20) 3.356 3_766
C(11) H(23) 2.966 3_766
C(11) H(30) 3.231 1_655
C(11) H(31) 3.100 1_655
C(12) H(20) 3.199 3_766
C(12) H(30) 3.593 1_655
C(12) H(31) 2.782 1_655
C(15) H(5) 3.491 2_655
C(15) H(8) 3.430 2_655
C(15) H(11) 3.522 3_766
C(15) H(14) 3.578 1_455
C(15) H(41) 3.501 2_655
C(16) H(3) 3.157 3_766
C(16) H(24) 3.283 3_766
C(16) H(41) 3.576 2_655
C(17) H(12) 3.578 1_455
C(17) H(14) 3.121 1_455
C(17) H(19) 3.286 3_766
C(18) H(8) 3.295 2_655
C(19) H(7) 3.476 2_655
C(19) H(8) 2.849 2_655
C(19) H(9) 3.323 2_655
C(19) H(36) 3.476 4_565
C(19) H(40) 3.407 2_655
C(20) H(7) 3.175 2_655
C(20) H(8) 3.218 2_655
C(20) H(9) 3.460 2_655
C(20) H(29) 3.515 2_655
C(20) H(30) 3.586 2_655
C(20) H(36) 3.072 4_565
C(21) H(6) 3.301 2_755
C(21) H(10) 3.411 2_755
C(21) H(12) 3.371 2_755
C(21) H(13) 3.323 2_755
C(21) H(30) 3.272 2_655
C(21) H(36) 3.386 4_565
C(22) H(6) 3.281 2_755
C(22) H(10) 3.511 2_755
C(22) H(13) 3.094 2_755
C(24) H(28) 2.659 .
C(24) H(31) 2.988 1_655
C(24) H(32) 3.310 1_655
C(24) H(38) 3.572 3_765
C(24) H(43) 2.654 .
C(24) H(44) 3.273 .
C(26) H(26) 2.987 2_645
C(27) H(26) 3.165 2_645
C(27) H(27) 3.158 2_645
C(27) H(37) 3.468 3_665
C(28) H(37) 3.066 3_665
C(29) H(2) 3.125 2_655
C(29) H(5) 3.480 2_655
C(29) H(37) 3.524 3_665
C(29) H(38) 3.188 3_665
C(30) H(2) 3.015 2_655
C(30) H(40) 3.563 3_665
C(32) H(2) 3.448 2_655
C(32) H(13) 3.520 2_755
C(33) H(11) 3.447 2_755
C(33) H(12) 3.057 2_755
C(33) H(13) 3.272 2_755
C(33) H(40) 3.480 3_665
C(33) H(42) 3.497 3_765
C(34) H(26) 3.451 4_464
C(34) H(42) 3.150 3_765
C(35) H(26) 3.595 4_464
C(35) H(42) 3.119 3_765
C(35) H(43) 3.279 3_765
C(36) H(42) 3.460 3_765
C(36) H(43) 3.346 3_765
C(38) H(25) 3.520 2_645
C(38) H(26) 3.000 2_645
C(38) H(32) 3.447 3_665
C(38) H(33) 3.278 3_665
C(39) H(1) 3.135 4_454
C(39) H(2) 3.478 4_454
C(39) H(21) 3.372 2_645
C(39) H(25) 2.843 2_645
C(39) H(26) 3.277 2_645
C(39) H(32) 3.135 3_665
C(39) H(33) 3.173 3_665
C(40) H(1) 2.949 4_454
C(40) H(11) 3.576 4_454
C(40) H(13) 3.211 4_454
C(40) H(16) 3.233 2_645
C(40) H(21) 3.441 2_645
C(40) H(25) 3.188 2_645
C(40) H(32) 3.440 3_665
C(41) H(11) 3.547 4_454
C(41) H(13) 3.225 4_454
H(1) C(39) 3.135 4_555
H(1) C(40) 2.949 4_555
H(1) H(20) 3.285 3_766
H(1) H(21) 3.312 3_766
H(1) H(32) 3.214 2_645
H(1) H(40) 2.750 4_555
H(1) H(41) 2.392 4_555
H(2) C(29) 3.125 2_645
H(2) C(30) 3.015 2_645
H(2) C(32) 3.448 2_645
H(2) C(39) 3.478 4_555
H(2) H(32) 2.906 2_645
H(2) H(33) 2.707 2_645
H(2) H(34) 3.070 2_645
H(2) H(35) 3.458 2_645
H(2) H(40) 2.850 4_555
H(3) C(16) 3.157 3_766
H(3) H(19) 3.275 3_766
H(3) H(20) 2.863 3_766
H(3) H(21) 2.821 3_766
H(3) H(35) 3.104 2_645
H(3) H(40) 3.015 4_555
H(3) H(41) 3.446 4_555
H(4) H(16) 3.533 2_645
H(4) H(36) 3.192 3_765
H(4) H(37) 3.340 3_765
H(5) C(15) 3.491 2_645
H(5) C(29) 3.480 2_645
H(5) H(16) 3.176 2_645
H(5) H(18) 3.015 2_645
H(5) H(32) 3.369 2_645
H(6) C(21) 3.301 2_745
H(6) C(22) 3.281 2_745
H(6) H(27) 3.015 2_745
H(6) H(28) 2.982 2_745
H(7) C(19) 3.476 2_645
H(7) C(20) 3.175 2_645
H(7) H(26) 3.112 2_645
H(8) C(15) 3.430 2_645
H(8) C(18) 3.295 2_645
H(8) C(19) 2.849 2_645
H(8) C(20) 3.218 2_645
H(8) H(16) 2.706 2_645
H(8) H(18) 3.298 2_645
H(8) H(25) 2.874 2_645
H(8) H(26) 3.472 2_645
H(8) H(34) 3.307 2_645
H(9) C(19) 3.323 2_645
H(9) C(20) 3.460 2_645
H(9) H(16) 3.064 2_645
H(9) H(25) 3.021 2_645
H(9) H(26) 3.274 2_645
H(10) C(21) 3.411 2_745
H(10) C(22) 3.511 2_745
H(10) H(20) 3.599 3_766
H(10) H(27) 2.749 2_745
H(10) H(28) 2.945 2_745
H(10) H(41) 2.839 4_555
H(11) C(15) 3.522 3_766
H(11) C(33) 3.447 2_745
H(11) C(40) 3.576 4_555
H(11) C(41) 3.547 4_555
H(11) H(15) 3.215 3_866
H(11) H(16) 3.579 3_766
H(11) H(17) 2.681 3_766
H(11) H(35) 3.174 2_745
H(11) H(41) 2.961 4_555
H(11) H(42) 2.904 4_555
H(12) C(17) 3.578 1_655
H(12) C(21) 3.371 2_745
H(12) C(33) 3.057 2_745
H(12) H(22) 3.068 1_655
H(12) H(23) 3.365 1_655
H(12) H(27) 2.870 2_745
H(12) H(28) 3.369 2_745
H(12) H(30) 3.201 1_655
H(12) H(34) 3.585 2_745
H(12) H(35) 2.520 2_745
H(13) C(21) 3.323 2_745
H(13) C(22) 3.094 2_745
H(13) C(32) 3.520 2_745
H(13) C(33) 3.272 2_745
H(13) C(40) 3.211 4_555
H(13) C(41) 3.225 4_555
H(13) H(27) 2.915 2_745
H(13) H(28) 2.444 2_745
H(13) H(34) 3.587 2_745
H(13) H(35) 3.193 2_745
H(13) H(41) 2.630 4_555
H(13) H(42) 2.650 4_555
H(14) C(10) 2.922 3_866
H(14) C(11) 3.251 3_866
H(14) C(15) 3.578 1_655
H(14) C(17) 3.121 1_655
H(14) H(14) 2.293 3_866
H(14) H(15) 2.929 3_866
H(14) H(17) 3.025 1_655
H(14) H(17) 3.075 3_766
H(14) H(18) 3.414 1_655
H(14) H(22) 2.841 1_655
H(14) H(23) 2.551 1_655
H(14) H(23) 3.347 3_766
H(14) H(30) 3.261 1_655
H(15) H(11) 3.215 3_866
H(15) H(14) 2.929 3_866
H(15) H(17) 3.084 1_655
H(15) H(18) 3.259 1_655
H(15) H(23) 2.903 3_766
H(15) H(31) 3.362 1_655
H(16) C(5) 3.319 2_655
H(16) C(40) 3.233 2_655
H(16) H(4) 3.533 2_655
H(16) H(5) 3.176 2_655
H(16) H(8) 2.706 2_655
H(16) H(9) 3.064 2_655
H(16) H(11) 3.579 3_766
H(16) H(41) 2.960 2_655
H(17) C(8) 3.156 3_766
H(17) C(9) 3.342 3_766
H(17) C(10) 3.100 3_766
H(17) H(11) 2.681 3_766
H(17) H(14) 3.025 1_455
H(17) H(14) 3.075 3_766
H(17) H(15) 3.084 1_455
H(17) H(41) 3.215 2_655
H(18) H(5) 3.015 2_655
H(18) H(8) 3.298 2_655
H(18) H(14) 3.414 1_455
H(18) H(15) 3.259 1_455
H(19) C(17) 3.286 3_766
H(19) H(3) 3.275 3_766
H(19) H(19) 3.169 3_766
H(19) H(23) 3.378 3_766
H(19) H(24) 2.424 3_766
H(20) C(3) 3.497 3_766
H(20) C(6) 3.051 3_766
H(20) C(7) 3.146 3_766
H(20) C(8) 3.375 3_766
H(20) C(10) 3.452 3_766
H(20) C(11) 3.356 3_766
H(20) C(12) 3.199 3_766
H(20) H(1) 3.285 3_766
H(20) H(3) 2.863 3_766
H(20) H(10) 3.599 3_766
H(20) H(24) 3.367 3_766
H(20) H(41) 3.369 2_655
H(21) C(3) 3.500 3_766
H(21) C(39) 3.372 2_655
H(21) C(40) 3.441 2_655
H(21) H(1) 3.312 3_766
H(21) H(3) 2.821 3_766
H(21) H(40) 2.855 2_655
H(21) H(41) 2.985 2_655
H(22) C(10) 3.337 1_455
H(22) H(12) 3.068 1_455
H(22) H(14) 2.841 1_455
H(23) C(10) 3.391 1_455
H(23) C(10) 3.224 3_766
H(23) C(11) 2.966 3_766
H(23) H(12) 3.365 1_455
H(23) H(14) 2.551 1_455
H(23) H(14) 3.347 3_766
H(23) H(15) 2.903 3_766
H(23) H(19) 3.378 3_766
H(24) C(16) 3.283 3_766
H(24) H(19) 2.424 3_766
H(24) H(20) 3.367 3_766
H(25) C(5) 3.331 2_655
H(25) C(38) 3.520 2_655
H(25) C(39) 2.843 2_655
H(25) C(40) 3.188 2_655
H(25) H(8) 2.874 2_655
H(25) H(9) 3.021 2_655
H(25) H(40) 2.692 2_655
H(25) H(41) 3.267 2_655
H(26) C(5) 3.475 2_655
H(26) C(26) 2.987 2_655
H(26) C(27) 3.165 2_655
H(26) C(34) 3.451 4_565
H(26) C(35) 3.595 4_565
H(26) C(38) 3.000 2_655
H(26) C(39) 3.277 2_655
H(26) H(7) 3.112 2_655
H(26) H(8) 3.472 2_655
H(26) H(9) 3.274 2_655
H(26) H(29) 2.845 2_655
H(26) H(30) 3.153 2_655
H(26) H(36) 3.126 4_565
H(26) H(37) 3.395 4_565
H(26) H(39) 2.759 2_655
H(26) H(40) 3.248 2_655
H(27) C(7) 2.918 2_755
H(27) C(8) 3.045 2_755
H(27) C(9) 3.097 2_755
H(27) C(27) 3.158 2_655
H(27) H(6) 3.015 2_755
H(27) H(10) 2.749 2_755
H(27) H(12) 2.870 2_755
H(27) H(13) 2.915 2_755
H(27) H(30) 2.505 2_655
H(27) H(37) 3.570 4_565
H(28) O(3) 2.831 .
H(28) C(9) 3.260 2_755
H(28) C(24) 2.659 .
H(28) H(6) 2.982 2_755
H(28) H(10) 2.945 2_755
H(28) H(12) 3.369 2_755
H(28) H(13) 2.444 2_755
H(29) C(20) 3.515 2_645
H(29) H(26) 2.845 2_645
H(30) C(7) 3.347 1_455
H(30) C(8) 3.004 1_455
H(30) C(10) 2.935 1_455
H(30) C(11) 3.231 1_455
H(30) C(12) 3.593 1_455
H(30) C(20) 3.586 2_645
H(30) C(21) 3.272 2_645
H(30) H(12) 3.201 1_455
H(30) H(14) 3.261 1_455
H(30) H(26) 3.153 2_645
H(30) H(27) 2.505 2_645
H(31) O(3) 2.985 1_455
H(31) N(1) 2.961 1_455
H(31) C(6) 3.310 1_455
H(31) C(11) 3.100 1_455
H(31) C(12) 2.782 1_455
H(31) C(24) 2.988 1_455
H(31) H(15) 3.362 1_455
H(31) H(37) 3.014 3_665
H(31) H(44) 3.300 1_455
H(32) O(3) 2.495 1_455
H(32) C(3) 3.500 2_655
H(32) C(24) 3.310 1_455
H(32) C(38) 3.447 3_665
H(32) C(39) 3.135 3_665
H(32) C(40) 3.440 3_665
H(32) H(1) 3.214 2_655
H(32) H(2) 2.906 2_655
H(32) H(5) 3.369 2_655
H(32) H(38) 2.921 3_665
H(32) H(40) 3.255 3_665
H(33) C(38) 3.278 3_665
H(33) C(39) 3.173 3_665
H(33) H(2) 2.707 2_655
H(33) H(39) 2.995 3_665
H(33) H(40) 2.796 3_665
H(34) H(2) 3.070 2_655
H(34) H(8) 3.307 2_655
H(34) H(12) 3.585 2_755
H(34) H(13) 3.587 2_755
H(35) C(9) 3.122 2_755
H(35) H(2) 3.458 2_655
H(35) H(3) 3.104 2_655
H(35) H(11) 3.174 2_755
H(35) H(12) 2.520 2_755
H(35) H(13) 3.193 2_755
H(35) H(40) 3.562 3_665
H(36) C(19) 3.476 4_464
H(36) C(20) 3.072 4_464
H(36) C(21) 3.386 4_464
H(36) H(4) 3.192 3_765
H(36) H(26) 3.126 4_464
H(36) H(42) 3.468 3_765
H(37) C(27) 3.468 3_665
H(37) C(28) 3.066 3_665
H(37) C(29) 3.524 3_665
H(37) H(4) 3.340 3_765
H(37) H(26) 3.395 4_464
H(37) H(27) 3.570 4_464
H(37) H(31) 3.014 3_665
H(37) H(42) 3.408 3_765
H(37) H(43) 3.095 3_765
H(38) O(3) 2.759 3_765
H(38) C(24) 3.572 3_765
H(38) C(29) 3.188 3_665
H(38) H(32) 2.921 3_665
H(38) H(43) 3.223 3_765
H(39) H(26) 2.759 2_645
H(39) H(33) 2.995 3_665
H(40) C(3) 3.043 4_454
H(40) C(19) 3.407 2_645
H(40) C(30) 3.563 3_665
H(40) C(33) 3.480 3_665
H(40) H(1) 2.750 4_454
H(40) H(2) 2.850 4_454
H(40) H(3) 3.015 4_454
H(40) H(21) 2.855 2_645
H(40) H(25) 2.692 2_645
H(40) H(26) 3.248 2_645
H(40) H(32) 3.255 3_665
H(40) H(33) 2.796 3_665
H(40) H(35) 3.562 3_665
H(41) C(3) 3.266 4_454
H(41) C(7) 3.200 4_454
H(41) C(8) 3.280 4_454
H(41) C(9) 3.074 4_454
H(41) C(15) 3.501 2_645
H(41) C(16) 3.576 2_645
H(41) H(1) 2.392 4_454
H(41) H(3) 3.446 4_454
H(41) H(10) 2.839 4_454
H(41) H(11) 2.961 4_454
H(41) H(13) 2.630 4_454
H(41) H(16) 2.960 2_645
H(41) H(17) 3.215 2_645
H(41) H(20) 3.369 2_645
H(41) H(21) 2.985 2_645
H(41) H(25) 3.267 2_645
H(42) O(3) 3.344 3_765
H(42) C(9) 3.221 4_454
H(42) C(33) 3.497 3_765
H(42) C(34) 3.150 3_765
H(42) C(35) 3.119 3_765
H(42) C(36) 3.460 3_765
H(42) H(11) 2.904 4_454
H(42) H(13) 2.650 4_454
H(42) H(36) 3.468 3_765
H(42) H(37) 3.408 3_765
H(43) O(3) 2.954 .
H(43) C(24) 2.654 .
H(43) C(35) 3.279 3_765
H(43) C(36) 3.346 3_765
H(43) H(37) 3.095 3_765
H(43) H(38) 3.223 3_765
H(44) C(24) 3.273 .
H(44) H(31) 3.300 1_655

loop_
_geom_torsion_atom_site_label_1
_geom_torsion_atom_site_label_2
_geom_torsion_atom_site_label_3
_geom_torsion_atom_site_label_4
_geom_torsion
P(1) Ru(1) O(1) C(1) -178.63(19)
O(1) Ru(1) P(1) C(25) 91.59(8)
O(1) Ru(1) P(1) C(31) -145.73(9)
O(1) Ru(1) P(1) C(37) -25.62(9)
P(1) Ru(1) O(2) C(13) -102.19(12)
O(2) Ru(1) P(1) C(25) 6.43(8)
O(2) Ru(1) P(1) C(31) 129.12(9)
O(2) Ru(1) P(1) C(37) -110.78(8)
P(1) Ru(1) C(23) C(18) 98.32(13)
P(1) Ru(1) C(23) C(22) -91.75(17)
C(23) Ru(1) P(1) C(25) -72.67(9)
C(23) Ru(1) P(1) C(31) 50.02(10)
C(23) Ru(1) P(1) C(37) 170.13(10)
C(24) Ru(1) P(1) C(25) -165.46(10)
C(24) Ru(1) P(1) C(31) -42.77(10)
C(24) Ru(1) P(1) C(37) 77.33(10)
O(1) Ru(1) O(2) C(13) 166.02(13)
O(2) Ru(1) O(1) C(1) -84.49(19)
O(1) Ru(1) N(1) C(12) 12.7(2)
N(1) Ru(1) O(1) C(1) 0.00(19)
O(1) Ru(1) C(23) C(18) -21.5(3)
O(1) Ru(1) C(23) C(22) 148.44(18)
C(23) Ru(1) O(1) C(1) -58.1(3)
C(24) Ru(1) O(1) C(1) 93.8(2)
O(2) Ru(1) N(1) C(12) 98.4(2)
N(1) Ru(1) O(2) C(13) 81.99(13)
O(2) Ru(1) C(23) C(18) 5.32(12)
O(2) Ru(1) C(23) C(22) 175.25(18)
C(23) Ru(1) O(2) C(13) -5.85(13)
N(1) Ru(1) C(23) C(18) -79.21(14)
N(1) Ru(1) C(23) C(22) 90.72(18)
C(23) Ru(1) N(1) C(12) 177.3(2)
C(24) Ru(1) N(1) C(12) -89.9(2)
C(24) Ru(1) C(23) C(18) -174.13(14)
C(24) Ru(1) C(23) C(22) -4.20(18)
Ru(1) P(1) C(25) C(26) -48.78(17)
Ru(1) P(1) C(25) C(30) 132.82(15)
Ru(1) P(1) C(31) C(32) -61.87(18)
Ru(1) P(1) C(31) C(36) 121.54(16)
Ru(1) P(1) C(37) C(38) 144.16(15)
Ru(1) P(1) C(37) C(42) -35.56(18)
C(25) P(1) C(31) C(32) 67.70(17)
C(25) P(1) C(31) C(36) -108.90(19)
C(31) P(1) C(25) C(26) -179.33(15)
C(31) P(1) C(25) C(30) 2.26(19)
C(25) P(1) C(37) C(38) 18.59(19)
C(25) P(1) C(37) C(42) -161.13(16)
C(37) P(1) C(25) C(26) 74.01(17)
C(37) P(1) C(25) C(30) -104.39(18)
C(31) P(1) C(37) C(38) -87.43(18)
C(31) P(1) C(37) C(42) 92.86(17)
C(37) P(1) C(31) C(32) 173.39(16)
C(37) P(1) C(31) C(36) -3.2(2)
Ru(1) O(1) C(1) C(2) 166.59(13)
Ru(1) O(1) C(1) C(6) -12.3(3)
Ru(1) O(2) C(13) C(14) -174.20(12)
Ru(1) O(2) C(13) C(18) 4.9(2)
Ru(1) N(1) C(12) C(6) -13.3(3)
Ru(1) N(1) C(12) C(11) 167.82(16)
O(1) C(1) C(2) C(3) -131.6(2)
O(1) C(1) C(2) C(4) 103.0(2)
O(1) C(1) C(2) C(5) -14.5(2)
O(1) C(1) C(6) C(7) -165.5(2)
O(1) C(1) C(6) C(12) 15.3(3)
C(2) C(1) C(6) C(7) 15.7(3)
C(2) C(1) C(6) C(12) -163.5(2)
C(6) C(1) C(2) C(3) 47.3(2)
C(6) C(1) C(2) C(4) -78.1(2)
C(6) C(1) C(2) C(5) 164.4(2)
C(1) C(6) C(7) C(8) -177.8(2)
C(1) C(6) C(12) N(1) -2.5(3)
C(1) C(6) C(12) C(11) 176.4(2)
C(7) C(6) C(12) N(1) 178.3(2)
C(7) C(6) C(12) C(11) -2.8(3)
C(12) C(6) C(7) C(8) 1.5(3)
C(6) C(7) C(8) C(9) -178.0(2)
C(6) C(7) C(8) C(10) 0.4(3)
C(7) C(8) C(10) C(11) -0.7(3)
C(9) C(8) C(10) C(11) 177.7(2)
C(8) C(10) C(11) C(12) -0.8(3)
C(10) C(11) C(12) N(1) -178.4(2)
C(10) C(11) C(12) C(6) 2.6(3)
O(2) C(13) C(14) C(15) -117.40(19)
O(2) C(13) C(14) C(16) 119.5(2)
O(2) C(13) C(14) C(17) 1.1(2)
O(2) C(13) C(18) C(19) -177.70(17)
O(2) C(13) C(18) C(23) -0.3(2)
C(14) C(13) C(18) C(19) 1.3(3)
C(14) C(13) C(18) C(23) 178.72(17)
C(18) C(13) C(14) C(15) 63.6(2)
C(18) C(13) C(14) C(16) -59.5(2)
C(18) C(13) C(14) C(17) -177.89(17)
C(13) C(18) C(19) C(20) 175.91(18)
C(13) C(18) C(23) Ru(1) -4.7(2)
C(13) C(18) C(23) C(22) -175.96(16)
C(19) C(18) C(23) Ru(1) 172.85(14)
C(19) C(18) C(23) C(22) 1.5(2)
C(23) C(18) C(19) C(20) -1.3(2)
C(18) C(19) C(20) C(21) -0.1(2)
C(19) C(20) C(21) C(22) 1.1(3)
C(20) C(21) C(22) C(23) -0.9(3)
C(21) C(22) C(23) Ru(1) -170.22(15)
C(21) C(22) C(23) C(18) -0.5(2)
P(1) C(25) C(26) C(27) -179.53(16)
P(1) C(25) C(30) C(29) 179.61(16)
C(26) C(25) C(30) C(29) 1.2(3)
C(30) C(25) C(26) C(27) -1.0(3)
C(25) C(26) C(27) C(28) 0.1(2)
C(26) C(27) C(28) C(29) 0.8(3)
C(27) C(28) C(29) C(30) -0.6(3)
C(28) C(29) C(30) C(25) -0.4(3)
P(1) C(31) C(32) C(33) -175.12(17)
P(1) C(31) C(36) C(35) 176.24(18)
C(32) C(31) C(36) C(35) -0.3(3)
C(36) C(31) C(32) C(33) 1.6(3)
C(31) C(32) C(33) C(34) -1.6(3)
C(32) C(33) C(34) C(35) 0.4(3)
C(33) C(34) C(35) C(36) 0.9(3)
C(34) C(35) C(36) C(31) -0.9(3)
P(1) C(37) C(38) C(39) -178.94(16)
P(1) C(37) C(42) C(41) 178.95(16)
C(38) C(37) C(42) C(41) -0.8(3)
C(42) C(37) C(38) C(39) 0.8(3)
C(37) C(38) C(39) C(40) 0.2(3)
C(38) C(39) C(40) C(41) -1.3(3)
C(39) C(40) C(41) C(42) 1.3(3)
C(40) C(41) C(42) C(37) -0.2(3)
